data_8102080
loop_
_publ_author_name
'Gawlicka-Chruszcz, A.'
'Zheng, H.'
'Hyacinth, M.'
'Cymborowski, M.'
'Sabat, M.'
'Minor, W.'

_publ_section_title
;
Crystal structure of 2,6-dichlorobenzaldehyde, C~7~H~4~Cl~2~O
;
_journal_issue 4
_journal_name_full 'Zeitschrift f\"ur Kristallographie - New Crystal Structures'
_journal_page_first 545
_journal_page_last 546
_journal_volume 221
_journal_year 2006
_chemical_formula_moiety 'C7 H4 Cl2 O'
_chemical_formula_sum 'C7 H4 Cl2 O'
_chemical_formula_weight 175.00
_space_group_IT_number 14
_symmetry_cell_setting monoclinic
_symmetry_Int_Tables_number 14
_symmetry_space_group_name_Hall '-P 2ybc'
_symmetry_space_group_name_H-M 'P 1 21/c 1'
_atom_sites_solution_hydrogens geom
_atom_sites_solution_primary direct
_atom_sites_solution_secondary difmap
_audit_block_code sm
_audit_conform_dict_location ftp://ftp.iucr.ac.uk/pub/cif_core.dic
_audit_conform_dict_name cif_core.dic
_audit_conform_dict_version 2.3
_audit_creation_date 2006-09-30
_audit_creation_method 'HKL2000-CIF automatic completion and interactive editing'
_cell_angle_alpha 90.00
_cell_angle_beta 91.230(7)
_cell_angle_gamma 90.00
_cell_formula_units_Z 4
_cell_length_a 3.837(1)
_cell_length_b 13.633(4)
_cell_length_c 13.117(1)
_cell_measurement_reflns_used 1181
_cell_measurement_temperature 103(2)
_cell_measurement_theta_max 68.29
_cell_measurement_theta_min 4.68
_cell_volume 686.0(3)
_computing_cell_refinement 'HKL-2000 (Otwinowski & Minor, 1997)'
_computing_data_collection 'HKL-2000 (Otwinowski & Minor, 1997)'
_computing_data_reduction 'HKL-2000 (Otwinowski & Minor, 1997)'
_computing_molecular_graphics
;
 HKL-3000SM (Minor et al., 2006),
 ORTEPIII (Burnett & Johnson), 
 ORTEP-3 (Farrugia, 1997)
;
_computing_publication_material 'SHELXL-97 (Sheldrick, 1997), HKL-3000SM (Minor et al., 2006)'
_computing_structure_refinement 'SHELXL-97 (Sheldrick, 1997), HKL-3000SM (Minor et al., 2006)'
_computing_structure_solution 'SHELXS-97 (Sheldrick, 1997), HKL-3000SM (Minor et al., 2006)'
_diffrn_ambient_temperature 103(2)
_diffrn_detector_area_resol_mean 10
_diffrn_detector_type 'Rigaku R-AXIS 3S'
_diffrn_measured_fraction_theta_full 0.936
_diffrn_measured_fraction_theta_max 0.933
_diffrn_measurement_device 'oscillation camera'
_diffrn_measurement_device_type 'goniostat vertical euler'
_diffrn_measurement_method '\w scan with \c offset'
_diffrn_radiation_monochromator graphite
_diffrn_radiation_polarisn_ratio -0.03
_diffrn_radiation_probe x-ray
_diffrn_radiation_source 'fine-focus sealed tube'
_diffrn_radiation_type CuK\a
_diffrn_radiation_wavelength 1.54179
_diffrn_radiation_wavelength_id 1
_diffrn_radiation_wavelength_wt 1.0
_diffrn_radiation_xray_symbol K-L~2,3~
_diffrn_reflns_av_R_equivalents 0.0000
_diffrn_reflns_av_sigmaI/netI 0.0173
_diffrn_reflns_limit_h_max 4
_diffrn_reflns_limit_h_min 0
_diffrn_reflns_limit_k_max 15
_diffrn_reflns_limit_k_min 0
_diffrn_reflns_limit_l_max 15
_diffrn_reflns_limit_l_min -15
_diffrn_reflns_number 1244
_diffrn_reflns_reduction_process
;
 data merged using denzo and scalepack by evaluating a new profile for
 each reflection based on spots lying within a pre-specified radius
;
_diffrn_reflns_theta_full 67.0
_diffrn_reflns_theta_max 68.29
_diffrn_reflns_theta_min 4.68
_diffrn_scale_group_code sg1
_diffrn_source_type RAPID
_diffrn_standards_decay_% 0
_diffrn_standards_number 0
_exptl_absorpt_coefficient_mu 7.823
_exptl_absorpt_correction_T_max 0.68
_exptl_absorpt_correction_T_min 0.45
_exptl_absorpt_correction_type multi-scan
_exptl_absorpt_process_details '(Otwinowski et al., 2003)'
_exptl_crystal_colour 'light yellow'
_exptl_crystal_colour_lustre blank
_exptl_crystal_colour_modifier light
_exptl_crystal_colour_primary yellow
_exptl_crystal_density_diffrn 1.694
_exptl_crystal_density_method 'not measured'
_exptl_crystal_description prism
_exptl_crystal_F_000 352
_exptl_crystal_size_length 0.2
_exptl_crystal_size_max 0.20
_exptl_crystal_size_mid 0.10
_exptl_crystal_size_min 0.05
_exptl_crystals_number 1
_refine_diff_density_max 0.428
_refine_diff_density_min -0.516
_refine_diff_density_rms 0.131
_refine_ls_extinction_coef none
_refine_ls_extinction_method none
_refine_ls_goodness_of_fit_ref 1.182
_refine_ls_hydrogen_treatment mixed
_refine_ls_matrix_type full
_refine_ls_number_parameters 95
_refine_ls_number_reflns 1181
_refine_ls_number_restraints 0
_refine_ls_restrained_S_all 1.182
_refine_ls_R_factor_all 0.0531
_refine_ls_R_factor_gt 0.0500
_refine_ls_shift/su_max 0.000
_refine_ls_shift/su_mean 0.000
_refine_ls_structure_factor_coef Fsqd
_refine_ls_weighting_details 'calc w=1/[\s^2^(Fo^2^)+(0.1221P)^2^+0.0835P] where P=(Fo^2^+2Fc^2^)/3'
_refine_ls_weighting_scheme calc
_refine_ls_wR_factor_gt 0.1565
_refine_ls_wR_factor_ref 0.1591
_reflns_number_gt 1088
_reflns_number_total 1181
_reflns_observed_criterion >-3sigma(I)
_reflns_scale_group_code SG1
_reflns_threshold_expression >2sigma(I)
_cod_data_source_file 1267-1928.cff
_cod_data_source_block sm
_cod_original_sg_symbol_H-M P12(1)/c1
_cod_database_code 8102080

loop_
_symmetry_equiv_pos_as_xyz
'x, y, z'
'-x, y+1/2, -z+1/2'
'-x, -y, -z'
'x, -y-1/2, z-1/2'

loop_
_atom_site_label
_atom_site_type_symbol
_atom_site_fract_x
_atom_site_fract_y
_atom_site_fract_z
_atom_site_U_iso_or_equiv
_atom_site_adp_type
_atom_site_occupancy
_atom_site_symmetry_multiplicity
_atom_site_Wyckoff_symbol
_atom_site_calc_flag
_atom_site_refinement_flags
_atom_site_disorder_assembly
_atom_site_disorder_group
Cl2 Cl 0.34855(16) 0.36301(6) 0.59483(5) 0.0266(3) Uani 1 4 e d . . .
Cl1 Cl -0.23809(16) 0.08431(6) 0.34449(5) 0.0281(4) Uani 1 4 e d . . .
C1 C 0.0685(6) 0.2258(2) 0.4640(2) 0.0232(7) Uani 1 4 e d . . .
O1 O 0.3833(5) 0.14563(16) 0.60024(15) 0.0283(6) Uani 1 4 e d . . .
C4 C -0.0802(7) 0.3712(3) 0.3170(2) 0.0264(8) Uani 1 4 e d . . .
H4 H -0.1286 0.4203 0.2673 0.032 Uiso 1 4 e calc R . .
C6 C 0.1596(7) 0.3238(2) 0.4801(2) 0.0221(7) Uani 1 4 e d . . .
C2 C -0.1054(7) 0.2037(2) 0.3709(2) 0.0236(7) Uani 1 4 e d . . .
C5 C 0.0866(7) 0.3964(3) 0.4080(2) 0.0243(7) Uani 1 4 e d . . .
H5 H 0.1507 0.4626 0.4211 0.029 Uiso 1 4 e calc R . .
C7 C 0.1447(8) 0.1464(2) 0.5382(2) 0.0249(8) Uani 1 4 e d . . .
C3 C -0.1770(7) 0.2750(3) 0.2978(2) 0.0254(8) Uani 1 4 e d . . .
H3 H -0.2911 0.2580 0.2353 0.031 Uiso 1 4 e calc R . .
H1 H 0.004(8) 0.097(3) 0.534(2) 0.025(9) Uiso 1 4 e d . . .

loop_
_atom_site_aniso_label
_atom_site_aniso_U_11
_atom_site_aniso_U_22
_atom_site_aniso_U_33
_atom_site_aniso_U_23
_atom_site_aniso_U_13
_atom_site_aniso_U_12
Cl2 0.0301(5) 0.0253(7) 0.0242(5) -0.0028(3) -0.0045(3) -0.0005(2)
Cl1 0.0309(5) 0.0242(7) 0.0291(5) -0.0032(3) -0.0047(3) -0.0016(3)
C1 0.0228(13) 0.021(2) 0.0261(15) 0.0031(13) 0.0005(11) 0.0002(12)
O1 0.0383(12) 0.0204(16) 0.0258(11) 0.0008(9) -0.0077(9) 0.0015(8)
C4 0.0298(14) 0.023(2) 0.0262(15) 0.0036(13) 0.0005(11) 0.0038(12)
C6 0.0224(12) 0.022(2) 0.0221(13) -0.0012(12) 0.0005(9) 0.0010(11)
C2 0.0216(13) 0.024(2) 0.0257(14) -0.0016(13) 0.0012(10) -0.0007(11)
C5 0.0256(13) 0.022(2) 0.0260(15) 0.0026(12) 0.0032(11) 0.0013(12)
C7 0.0275(14) 0.022(2) 0.0247(14) -0.0023(12) -0.0005(11) -0.0019(12)
C3 0.0268(13) 0.028(2) 0.0211(14) 0.0021(12) -0.0018(11) 0.0021(12)

loop_
_atom_type_symbol
_atom_type_description
_atom_type_scat_dispersion_real
_atom_type_scat_dispersion_imag
_atom_type_scat_source
C C 0.0181 0.0091 'International Tables Vol C Tables 4.2.6.8 and 6.1.1.4'
H H 0.0000 0.0000 'International Tables Vol C Tables 4.2.6.8 and 6.1.1.4'
O O 0.0492 0.0322 'International Tables Vol C Tables 4.2.6.8 and 6.1.1.4'
Cl Cl 0.3639 0.7018 'International Tables Vol C Tables 4.2.6.8 and 6.1.1.4'

loop_
_geom_angle_atom_site_label_1
_geom_angle_atom_site_label_2
_geom_angle_atom_site_label_3
_geom_angle
_geom_angle_site_symmetry_1
_geom_angle_site_symmetry_3
_geom_angle_publ_flag
C6 C1 C2 116.6(3) . . ?
C6 C1 C7 123.7(3) . . ?
C2 C1 C7 119.7(3) . . ?
C3 C4 C5 120.6(3) . . ?
C3 C4 H4 119.7 . . ?
C5 C4 H4 119.7 . . ?
C5 C6 C1 122.0(3) . . ?
C5 C6 Cl2 116.3(3) . . ?
C1 C6 Cl2 121.6(2) . . ?
C3 C2 C1 122.0(3) . . ?
C3 C2 Cl1 117.7(2) . . ?
C1 C2 Cl1 120.3(2) . . ?
C4 C5 C6 119.4(3) . . ?
C4 C5 H5 120.3 . . ?
C6 C5 H5 120.3 . . ?
O1 C7 C1 125.7(3) . . ?
O1 C7 H1 120(2) . . ?
C1 C7 H1 115(2) . . ?
C4 C3 C2 119.3(3) . . ?
C4 C3 H3 120.4 . . ?
C2 C3 H3 120.4 . . ?

loop_
_geom_bond_atom_site_label_1
_geom_bond_atom_site_label_2
_geom_bond_distance
_geom_bond_site_symmetry_2
_geom_bond_publ_flag
Cl2 C6 1.741(3) . ?
Cl1 C2 1.738(3) . ?
C1 C6 1.395(5) . ?
C1 C2 1.411(4) . ?
C1 C7 1.481(4) . ?
O1 C7 1.212(4) . ?
C4 C3 1.384(5) . ?
C4 C5 1.386(4) . ?
C4 H4 0.9500 . ?
C6 C5 1.393(4) . ?
C2 C3 1.389(4) . ?
C5 H5 0.9500 . ?
C7 H1 0.86(3) . ?
C3 H3 0.9500 . ?

loop_
_geom_torsion_atom_site_label_1
_geom_torsion_atom_site_label_2
_geom_torsion_atom_site_label_3
_geom_torsion_atom_site_label_4
_geom_torsion
_geom_torsion_site_symmetry_1
_geom_torsion_site_symmetry_2
_geom_torsion_site_symmetry_3
_geom_torsion_site_symmetry_4
_geom_torsion_publ_flag
C2 C1 C6 C5 -0.6(4) . . . . ?
C7 C1 C6 C5 179.3(2) . . . . ?
C2 C1 C6 Cl2 175.6(2) . . . . ?
C7 C1 C6 Cl2 -4.4(4) . . . . ?
C6 C1 C2 C3 1.3(4) . . . . ?
C7 C1 C2 C3 -178.7(2) . . . . ?
C6 C1 C2 Cl1 -178.68(19) . . . . ?
C7 C1 C2 Cl1 1.4(4) . . . . ?
C3 C4 C5 C6 0.6(4) . . . . ?
C1 C6 C5 C4 -0.3(4) . . . . ?
Cl2 C6 C5 C4 -176.7(2) . . . . ?
C6 C1 C7 O1 -27.3(4) . . . . ?
C2 C1 C7 O1 152.6(3) . . . . ?
C5 C4 C3 C2 0.1(4) . . . . ?
C1 C2 C3 C4 -1.0(4) . . . . ?
Cl1 C2 C3 C4 178.9(2) . . . . ?

loop_
_cod_related_entry_id
_cod_related_entry_database
_cod_related_entry_code
1 ChemSpider 6481
